data_2215703
loop_
_publ_author_name
'\"Ozel G\"uven, \"Ozden'
'Erdo\(gan, Taner'
'\,Caylak, Nagihan'
'H\"okelek, Tuncer'

_publ_section_title
;
 2-(1<i>H</i>-Benzimidazol-1-yl)-1-(furan-2-yl)ethanone
 <i>O</i>-2,4-dichlorobenzyloxime
;
_journal_coeditor_code XU2319
_journal_issue 10
_journal_name_full 'Acta Crystallographica Section E'
_journal_page_first o4090
_journal_page_last o4091
_journal_paper_doi 10.1107/S1600536807045345
_journal_volume 63
_journal_year 2007
_chemical_formula_iupac 'C20 H15 Cl2 N3 O2'
_chemical_formula_moiety 'C20 H15 Cl2 N3 O2'
_chemical_formula_sum 'C20 H15 Cl2 N3 O2'
_chemical_formula_weight 400.25
_chemical_name_systematic
;
2-(1H-Benzimidazol-1-yl)-1-(furan-2-yl)ethanone O-2,4-dichlorobenzyloxime
;
_space_group_IT_number 4
_symmetry_cell_setting monoclinic
_symmetry_space_group_name_Hall 'P 2yb'
_symmetry_space_group_name_H-M 'P 1 21 1'
_atom_sites_solution_hydrogens geom
_atom_sites_solution_primary direct
_atom_sites_solution_secondary difmap
_audit_creation_method SHELXL-97
_cell_angle_alpha 90.00
_cell_angle_beta 94.036(10)
_cell_angle_gamma 90.00
_cell_formula_units_Z 2
_cell_length_a 9.44070(10)
_cell_length_b 5.3902(2)
_cell_length_c 18.6522(3)
_cell_measurement_reflns_used 25
_cell_measurement_temperature 298(2)
_cell_measurement_theta_max 18.55
_cell_measurement_theta_min 3.52
_cell_volume 946.81(4)
_computing_cell_refinement 'CAD-4 EXPRESS (Enraf--Nonius, 1994)'
_computing_data_collection 'CAD-4 EXPRESS (Enraf--Nonius, 1994)'
_computing_data_reduction 'XCAD4 (Harms & Wocadlo, 1995)'
_computing_molecular_graphics 'ORTEP-3 for Windows (Farrugia, 1997)'
_computing_publication_material 'WinGX (Farrugia, 1999)'
_computing_structure_refinement 'SHELXL97 (Sheldrick, 1997)'
_computing_structure_solution 'SHELXS97 (Sheldrick, 1997)'
_diffrn_ambient_temperature 298(2)
_diffrn_measured_fraction_theta_full 0.995
_diffrn_measured_fraction_theta_max 0.995
_diffrn_measurement_device_type 'Enraf--Nonius TurboCAD-4'
_diffrn_measurement_method 'Non-profiled \w'
_diffrn_radiation_monochromator graphite
_diffrn_radiation_source 'fine-focus sealed tube'
_diffrn_radiation_type MoK\a
_diffrn_radiation_wavelength 0.71073
_diffrn_reflns_av_R_equivalents 0.0364
_diffrn_reflns_av_sigmaI/netI 0.0642
_diffrn_reflns_limit_h_max 11
_diffrn_reflns_limit_h_min 0
_diffrn_reflns_limit_k_max 0
_diffrn_reflns_limit_k_min -6
_diffrn_reflns_limit_l_max 22
_diffrn_reflns_limit_l_min -22
_diffrn_reflns_number 2117
_diffrn_reflns_theta_full 25.65
_diffrn_reflns_theta_max 25.65
_diffrn_reflns_theta_min 2.97
_diffrn_standards_decay_% 1
_diffrn_standards_interval_time 120
_diffrn_standards_number 3
_exptl_absorpt_coefficient_mu 0.363
_exptl_absorpt_correction_T_max 0.9475
_exptl_absorpt_correction_T_min 0.9147
_exptl_absorpt_correction_type psi-scan
_exptl_absorpt_process_details '(North <i>et al.</i>,  1968)'
_exptl_crystal_colour colorless
_exptl_crystal_density_diffrn 1.404
_exptl_crystal_density_method 'not measured'
_exptl_crystal_description rod-shaped
_exptl_crystal_F_000 412
_exptl_crystal_size_max 0.25
_exptl_crystal_size_mid 0.20
_exptl_crystal_size_min 0.15
_refine_diff_density_max 0.208
_refine_diff_density_min -0.196
_refine_ls_abs_structure_details 'Flack (1983), with no Friedel pairs'
_refine_ls_abs_structure_Flack -0.01(14)
_refine_ls_extinction_method none
_refine_ls_goodness_of_fit_ref 1.028
_refine_ls_hydrogen_treatment constr
_refine_ls_matrix_type full
_refine_ls_number_parameters 244
_refine_ls_number_reflns 1995
_refine_ls_number_restraints 1
_refine_ls_restrained_S_all 1.027
_refine_ls_R_factor_all 0.1188
_refine_ls_R_factor_gt 0.0438
_refine_ls_shift/su_max 0.000
_refine_ls_shift/su_mean 0.000
_refine_ls_structure_factor_coef Fsqd
_refine_ls_weighting_details 'calc w=1/[\s^2^(Fo^2^)+(0.0466P)^2^+0.1729P] where P=(Fo^2^+2Fc^2^)/3'
_refine_ls_weighting_scheme calc
_refine_ls_wR_factor_gt 0.0941
_refine_ls_wR_factor_ref 0.1175
_reflns_number_gt 1174
_reflns_number_total 1995
_reflns_threshold_expression I>2\s(I)
_cod_data_source_file xu2319.cif
_cod_data_source_block I
_cod_original_sg_symbol_H-M 'P 21'
_cod_database_code 2215703
_cod_database_fobs_code 2215703

loop_
_symmetry_equiv_pos_as_xyz
'x, y, z'
'-x, y+1/2, -z'

loop_
_atom_site_type_symbol
_atom_site_label
_atom_site_fract_x
_atom_site_fract_y
_atom_site_fract_z
_atom_site_U_iso_or_equiv
_atom_site_adp_type
_atom_site_calc_flag
_atom_site_refinement_flags
_atom_site_occupancy
Cl Cl1 0.63539(17) 0.8163(4) 0.37586(10) 0.1067(7) Uani d . 1
Cl Cl2 0.1649(2) 0.7940(5) 0.51681(9) 0.1270(9) Uani d . 1
O O1 0.4975(3) 0.5363(8) 0.22831(17) 0.0662(12) Uani d . 1
O O2 0.3559(3) 0.9900(8) 0.06584(16) 0.0543(9) Uani d . 1
N N1 0.3599(4) 0.5022(10) 0.1976(2) 0.0595(12) Uani d . 1
N N2 0.0875(4) 0.8162(9) 0.11909(19) 0.0492(10) Uani d . 1
N N3 -0.0552(4) 1.1369(10) 0.0901(2) 0.0559(11) Uani d . 1
C C1 0.3307(5) 0.6582(11) 0.1464(2) 0.0453(12) Uani d . 1
C C2 0.5134(6) 0.3715(12) 0.2900(3) 0.0739(18) Uani d . 1
H H2A 0.6132 0.3570 0.3059 0.089 Uiso calc R 1
H H2B 0.4785 0.2077 0.2764 0.089 Uiso calc R 1
C C3 0.4328(5) 0.4690(13) 0.3499(3) 0.0574(14) Uani d . 1
C C4 0.4757(6) 0.6715(13) 0.3905(3) 0.0618(15) Uani d . 1
C C5 0.3959(7) 0.7696(13) 0.4422(3) 0.0733(17) Uani d . 1
H H5 0.4274 0.9075 0.4687 0.088 Uiso calc R 1
C C6 0.2697(7) 0.6603(16) 0.4538(3) 0.0734(18) Uani d . 1
C C7 0.2235(6) 0.4581(15) 0.4166(3) 0.0769(18) Uani d . 1
H H7 0.1379 0.3829 0.4257 0.092 Uiso calc R 1
C C8 0.3069(6) 0.3649(12) 0.3644(3) 0.0689(16) Uani d . 1
H H8 0.2753 0.2259 0.3384 0.083 Uiso calc R 1
C C9 0.4190(5) 0.8531(10) 0.1216(2) 0.0457(12) Uani d . 1
C C10 0.5505(5) 0.9418(12) 0.1382(3) 0.0545(14) Uani d . 1
H H10 0.6154 0.8834 0.1741 0.065 Uiso calc R 1
C C11 0.5712(6) 1.1388(13) 0.0911(3) 0.0641(15) Uani d . 1
H H11 0.6526 1.2353 0.0895 0.077 Uiso calc R 1
C C12 0.4519(6) 1.1616(12) 0.0489(3) 0.0599(14) Uani d . 1
H H12 0.4369 1.2796 0.0128 0.072 Uiso calc R 1
C C13 0.1856(5) 0.6136(11) 0.1096(2) 0.0529(13) Uani d . 1
H H13A 0.1950 0.5892 0.0586 0.063 Uiso calc R 1
H H13B 0.1465 0.4625 0.1284 0.063 Uiso calc R 1
C C14 0.0276(5) 0.9663(12) 0.0671(2) 0.0532(13) Uani d . 1
H H14 0.0444 0.9486 0.0188 0.064 Uiso calc R 1
C C15 -0.0491(5) 1.1001(10) 0.1642(3) 0.0484(13) Uani d . 1
C C16 -0.1138(5) 1.2320(11) 0.2159(3) 0.0604(16) Uani d . 1
H H16 -0.1709 1.3685 0.2039 0.072 Uiso calc R 1
C C17 -0.0910(5) 1.1544(15) 0.2863(3) 0.0703(17) Uani d . 1
H H17 -0.1347 1.2387 0.3222 0.084 Uiso calc R 1
C C18 -0.0042(6) 0.9532(15) 0.3044(3) 0.0697(17) Uani d . 1
H H18 0.0087 0.9054 0.3523 0.084 Uiso calc R 1
C C19 0.0631(5) 0.8225(13) 0.2535(2) 0.0613(15) Uani d . 1
H H19 0.1223 0.6888 0.2657 0.074 Uiso calc R 1
C C20 0.0379(5) 0.9009(10) 0.1831(2) 0.0477(13) Uani d . 1

loop_
_atom_site_aniso_label
_atom_site_aniso_U_11
_atom_site_aniso_U_22
_atom_site_aniso_U_33
_atom_site_aniso_U_12
_atom_site_aniso_U_13
_atom_site_aniso_U_23
Cl1 0.0859(11) 0.1158(16) 0.1163(12) -0.0308(13) -0.0083(9) 0.0296(14)
Cl2 0.1575(16) 0.148(2) 0.0799(11) 0.0560(19) 0.0406(11) 0.0051(14)
O1 0.062(2) 0.084(3) 0.053(2) 0.008(2) 0.0046(17) 0.013(2)
O2 0.0514(18) 0.059(2) 0.0527(18) -0.002(2) 0.0043(15) 0.008(2)
N1 0.056(3) 0.067(3) 0.056(2) 0.006(3) 0.006(2) -0.003(3)
N2 0.045(2) 0.056(3) 0.047(2) -0.002(3) 0.0030(18) -0.006(2)
N3 0.051(2) 0.064(3) 0.053(2) 0.003(3) 0.0043(19) 0.004(3)
C1 0.051(3) 0.048(3) 0.038(2) 0.002(3) 0.011(2) -0.005(3)
C2 0.079(3) 0.080(5) 0.063(3) 0.031(4) 0.001(3) 0.017(4)
C3 0.056(3) 0.064(4) 0.052(3) 0.010(3) 0.000(2) 0.015(3)
C4 0.067(3) 0.066(4) 0.051(3) 0.000(4) -0.005(3) 0.017(3)
C5 0.099(4) 0.062(4) 0.057(3) 0.005(4) -0.010(3) 0.000(3)
C6 0.092(5) 0.084(5) 0.045(3) 0.020(5) 0.007(3) 0.008(4)
C7 0.066(3) 0.090(5) 0.076(4) -0.006(4) 0.011(3) 0.017(4)
C8 0.086(4) 0.057(4) 0.063(3) 0.002(4) 0.002(3) 0.005(3)
C9 0.048(3) 0.049(3) 0.040(2) 0.006(3) 0.004(2) -0.006(3)
C10 0.052(3) 0.061(4) 0.051(3) -0.001(3) 0.003(2) -0.003(3)
C11 0.059(3) 0.067(4) 0.067(3) -0.010(3) 0.011(3) -0.016(4)
C12 0.068(3) 0.054(4) 0.060(3) 0.005(4) 0.023(3) 0.008(3)
C13 0.054(3) 0.052(4) 0.054(3) -0.006(3) 0.004(2) -0.007(3)
C14 0.048(3) 0.068(4) 0.043(3) -0.005(3) -0.004(2) -0.002(3)
C15 0.038(2) 0.054(4) 0.053(3) -0.001(3) 0.002(2) -0.001(3)
C16 0.045(3) 0.069(4) 0.067(3) 0.004(3) 0.005(3) -0.003(3)
C17 0.059(3) 0.097(5) 0.056(3) 0.003(4) 0.009(3) -0.013(4)
C18 0.065(3) 0.095(5) 0.049(3) 0.002(4) 0.006(3) 0.002(4)
C19 0.056(3) 0.075(4) 0.053(3) -0.001(4) -0.003(2) 0.007(3)
C20 0.037(2) 0.053(4) 0.053(3) -0.009(3) 0.001(2) -0.002(3)

loop_
_atom_type_symbol
_atom_type_description
_atom_type_scat_dispersion_real
_atom_type_scat_dispersion_imag
_atom_type_scat_source
C C 0.0033 0.0016 'International Tables Vol C Tables 4.2.6.8 and 6.1.1.4'
H H 0.0000 0.0000 'International Tables Vol C Tables 4.2.6.8 and 6.1.1.4'
Cl Cl 0.1484 0.1585 'International Tables Vol C Tables 4.2.6.8 and 6.1.1.4'
N N 0.0061 0.0033 'International Tables Vol C Tables 4.2.6.8 and 6.1.1.4'
O O 0.0106 0.0060 'International Tables Vol C Tables 4.2.6.8 and 6.1.1.4'

loop_
_geom_angle_atom_site_label_1
_geom_angle_atom_site_label_2
_geom_angle_atom_site_label_3
_geom_angle
N1 O1 C2 106.6(4)
C12 O2 C9 106.4(4)
C1 N1 O1 111.3(4)
C14 N2 C20 105.6(4)
C14 N2 C13 126.8(4)
C20 N2 C13 127.5(4)
C14 N3 C15 104.1(4)
N1 C1 C9 128.1(4)
N1 C1 C13 112.0(5)
C9 C1 C13 119.9(4)
O1 C2 C3 110.4(5)
O1 C2 H2A 109.6
C3 C2 H2A 109.6
O1 C2 H2B 109.6
C3 C2 H2B 109.6
H2A C2 H2B 108.1
C8 C3 C4 116.5(5)
C8 C3 C2 120.3(6)
C4 C3 C2 123.2(5)
C5 C4 C3 122.7(5)
C5 C4 Cl1 117.6(5)
C3 C4 Cl1 119.7(5)
C6 C5 C4 118.4(6)
C6 C5 H5 120.8
C4 C5 H5 120.8
C7 C6 C5 121.6(6)
C7 C6 Cl2 120.2(6)
C5 C6 Cl2 118.2(6)
C6 C7 C8 118.3(6)
C6 C7 H7 120.8
C8 C7 H7 120.8
C3 C8 C7 122.5(6)
C3 C8 H8 118.7
C7 C8 H8 118.7
C10 C9 O2 109.0(5)
C10 C9 C1 137.0(5)
O2 C9 C1 113.9(4)
C9 C10 C11 107.0(5)
C9 C10 H10 126.5
C11 C10 H10 126.5
C12 C11 C10 106.9(5)
C12 C11 H11 126.6
C10 C11 H11 126.6
C11 C12 O2 110.7(5)
C11 C12 H12 124.7
O2 C12 H12 124.7
N2 C13 C1 113.0(4)
N2 C13 H13A 109.0
C1 C13 H13A 109.0
N2 C13 H13B 109.0
C1 C13 H13B 109.0
H13A C13 H13B 107.8
N3 C14 N2 114.6(4)
N3 C14 H14 122.7
N2 C14 H14 122.7
C16 C15 C20 120.5(5)
C16 C15 N3 129.2(5)
C20 C15 N3 110.2(4)
C15 C16 C17 117.6(5)
C15 C16 H16 121.2
C17 C16 H16 121.2
C16 C17 C18 121.3(5)
C16 C17 H17 119.4
C18 C17 H17 119.4
C19 C18 C17 121.8(5)
C19 C18 H18 119.1
C17 C18 H18 119.1
C18 C19 C20 116.2(6)
C18 C19 H19 121.9
C20 C19 H19 121.9
C15 C20 C19 122.6(5)
C15 C20 N2 105.5(4)
C19 C20 N2 132.0(5)

loop_
_geom_bond_atom_site_label_1
_geom_bond_atom_site_label_2
_geom_bond_distance
Cl1 C4 1.737(6)
Cl2 C6 1.744(6)
O1 N1 1.395(5)
O1 C2 1.453(6)
O2 C9 1.376(5)
O2 C12 1.348(6)
N1 C1 1.287(6)
N2 C14 1.356(6)
N2 C13 1.451(6)
N2 C20 1.389(6)
N3 C14 1.300(7)
N3 C15 1.393(6)
C1 C13 1.508(6)
C2 H2A 0.9700
C2 H2B 0.9700
C3 C8 1.360(7)
C3 C4 1.373(9)
C3 C2 1.491(7)
C5 C4 1.371(7)
C5 H5 0.9300
C6 C5 1.360(8)
C7 C6 1.348(9)
C7 C8 1.388(7)
C7 H7 0.9300
C8 H8 0.9300
C9 C10 1.347(6)
C9 C1 1.437(7)
C10 H10 0.9300
C11 C10 1.401(8)
C11 H11 0.9300
C12 C11 1.333(7)
C12 H12 0.9300
C13 H13A 0.9700
C13 H13B 0.9700
C14 H14 0.9300
C15 C16 1.376(6)
C15 C20 1.382(7)
C16 C17 1.380(7)
C16 H16 0.9300
C17 H17 0.9300
C18 C17 1.387(9)
C18 H18 0.9300
C19 C18 1.373(7)
C19 C20 1.385(6)
C19 H19 0.9300

loop_
_geom_hbond_atom_site_label_D
_geom_hbond_atom_site_label_H
_geom_hbond_atom_site_label_A
_geom_hbond_distance_DH
_geom_hbond_distance_HA
_geom_hbond_distance_DA
_geom_hbond_angle_DHA
_geom_hbond_publ_flag
C10 H10 O1 0.93 2.43 2.823(7) 105.0 yes

loop_
_geom_torsion_atom_site_label_1
_geom_torsion_atom_site_label_2
_geom_torsion_atom_site_label_3
_geom_torsion_atom_site_label_4
_geom_torsion
C2 O1 N1 C1 173.8(4)
N1 O1 C2 C3 -73.5(5)
C12 O2 C9 C10 0.3(5)
C12 O2 C9 C1 -179.6(4)
C9 O2 C12 C11 0.0(5)
O1 N1 C1 C9 -1.8(7)
O1 N1 C1 C13 176.4(4)
C14 N2 C13 C1 115.4(5)
C20 N2 C13 C1 -62.9(6)
C20 N2 C14 N3 -0.3(6)
C13 N2 C14 N3 -178.9(4)
C14 N2 C20 C15 -0.3(5)
C13 N2 C20 C15 178.3(4)
C14 N2 C20 C19 -179.5(5)
C13 N2 C20 C19 -0.9(8)
C15 N3 C14 N2 0.8(6)
C14 N3 C15 C16 178.3(5)
C14 N3 C15 C20 -0.9(5)
N1 C1 C13 N2 114.9(5)
C9 C1 C13 N2 -66.6(5)
C8 C3 C2 O1 103.7(6)
C4 C3 C2 O1 -73.0(6)
C8 C3 C4 C5 -1.3(8)
C2 C3 C4 C5 175.5(5)
C8 C3 C4 Cl1 179.9(4)
C2 C3 C4 Cl1 -3.4(7)
C4 C3 C8 C7 1.0(8)
C2 C3 C8 C7 -175.9(5)
C6 C5 C4 C3 0.4(8)
C6 C5 C4 Cl1 179.2(5)
C7 C6 C5 C4 1.0(9)
Cl2 C6 C5 C4 -177.1(4)
C8 C7 C6 C5 -1.3(9)
C8 C7 C6 Cl2 176.8(5)
C6 C7 C8 C3 0.3(9)
C10 C9 C1 N1 0.7(9)
O2 C9 C1 N1 -179.5(5)
C10 C9 C1 C13 -177.5(5)
O2 C9 C1 C13 2.4(6)
O2 C9 C10 C11 -0.5(5)
C1 C9 C10 C11 179.4(5)
C12 C11 C10 C9 0.5(6)
O2 C12 C11 C10 -0.3(6)
C20 C15 C16 C17 -1.4(7)
N3 C15 C16 C17 179.4(5)
C16 C15 C20 C19 0.8(7)
N3 C15 C20 C19 -179.9(5)
C16 C15 C20 N2 -178.6(4)
N3 C15 C20 N2 0.8(5)
C15 C16 C17 C18 1.0(8)
C19 C18 C17 C16 0.2(9)
C18 C19 C20 C15 0.4(7)
C18 C19 C20 N2 179.5(5)
C20 C19 C18 C17 -0.8(8)

loop_
_cod_related_entry_id
_cod_related_entry_database
_cod_related_entry_code
1 ChemSpider 21184145
